data_7232307
loop_
_publ_author_name
'Zhou, Hui'
'Mu, Sen'
'Ren, Bai-Hao'
'Zhang, Rui'
'Lu, Xiao-Bing'

_publ_section_title
;
 Organocatalyzed carboxylative cyclization of propargylic amides with
 atmospheric CO2 towards oxazolidine-2,4-diones
;
_journal_issue 5
_journal_name_full 'Green Chemistry'
_journal_page_first 991
_journal_paper_doi 10.1039/C8GC03929A
_journal_volume 21
_journal_year 2019
_chemical_formula_sum 'C18 H12 F3 N O3'
_chemical_formula_weight 347.29
_space_group_IT_number 2
_space_group_name_Hall '-P 1'
_space_group_name_H-M_alt 'P -1'
_symmetry_cell_setting triclinic
_symmetry_space_group_name_Hall '-P 1'
_symmetry_space_group_name_H-M 'P -1'
_atom_sites_solution_hydrogens geom
_atom_sites_solution_primary direct
_atom_sites_solution_secondary difmap
_audit_creation_method SHELXL-97
_audit_update_record
;
2018-07-31 deposited with the CCDC.
2019-02-04 downloaded from the CCDC.
;
_cell_angle_alpha 75.919(8)
_cell_angle_beta 82.430(9)
_cell_angle_gamma 80.639(9)
_cell_formula_units_Z 2
_cell_length_a 6.7109(7)
_cell_length_b 9.8190(13)
_cell_length_c 12.7318(14)
_cell_measurement_reflns_used 1285
_cell_measurement_temperature 296(2)
_cell_measurement_theta_max 22.2173
_cell_measurement_theta_min 3.0050
_cell_volume 799.18(16)
_computing_cell_refinement 'Bruker SMART'
_computing_data_collection 'Bruker SMART'
_computing_data_reduction 'Bruker SAINT'
_computing_molecular_graphics 'Bruker SHELXTL'
_computing_publication_material 'Bruker SHELXTL'
_computing_structure_refinement 'SHELXL-97 (Sheldrick, 1997)'
_computing_structure_solution 'SHELXS-97 (Sheldrick, 1990)'
_diffrn_ambient_temperature 296(2)
_diffrn_measured_fraction_theta_full 0.975
_diffrn_measured_fraction_theta_max 0.975
_diffrn_measurement_device_type 'CCD area detector'
_diffrn_measurement_method 'phi and omega scans'
_diffrn_radiation_monochromator graphite
_diffrn_radiation_source 'fine-focus sealed tube'
_diffrn_radiation_type MoK\a
_diffrn_radiation_wavelength 0.71073
_diffrn_reflns_av_R_equivalents 0.0214
_diffrn_reflns_av_sigmaI/netI 0.0438
_diffrn_reflns_limit_h_max 8
_diffrn_reflns_limit_h_min -8
_diffrn_reflns_limit_k_max 9
_diffrn_reflns_limit_k_min -12
_diffrn_reflns_limit_l_max 15
_diffrn_reflns_limit_l_min -16
_diffrn_reflns_number 6248
_diffrn_reflns_theta_full 27.53
_diffrn_reflns_theta_max 27.53
_diffrn_reflns_theta_min 2.16
_exptl_absorpt_coefficient_mu 0.122
_exptl_absorpt_correction_T_max 0.7456
_exptl_absorpt_correction_T_min 0.6124
_exptl_absorpt_correction_type multi-scan
_exptl_crystal_colour colorless
_exptl_crystal_density_diffrn 1.443
_exptl_crystal_density_method 'not measured'
_exptl_crystal_description clock
_exptl_crystal_F_000 356
_exptl_crystal_size_max 0.16
_exptl_crystal_size_mid 0.12
_exptl_crystal_size_min 0.10
_refine_diff_density_max 0.578
_refine_diff_density_min -0.442
_refine_diff_density_rms 0.052
_refine_ls_extinction_method none
_refine_ls_goodness_of_fit_ref 1.039
_refine_ls_hydrogen_treatment mixed
_refine_ls_matrix_type full
_refine_ls_number_parameters 226
_refine_ls_number_reflns 3601
_refine_ls_number_restraints 0
_refine_ls_restrained_S_all 1.039
_refine_ls_R_factor_all 0.1175
_refine_ls_R_factor_gt 0.0621
_refine_ls_shift/su_max 0.000
_refine_ls_shift/su_mean 0.000
_refine_ls_structure_factor_coef Fsqd
_refine_ls_weighting_details 'calc w=1/[\s^2^(Fo^2^)+(0.0950P)^2^+0.2066P] where P=(Fo^2^+2Fc^2^)/3'
_refine_ls_weighting_scheme calc
_refine_ls_wR_factor_gt 0.1651
_refine_ls_wR_factor_ref 0.2018
_reflns_number_gt 1946
_reflns_number_total 3601
_reflns_threshold_expression >2sigma(I)
_cod_data_source_file c8gc03929a2.cif
_cod_data_source_block 1_CCDC1
_cod_depositor_comments
;
The following automatic conversions were performed:

'_symmetry_cell_setting' value 'Triclinic' changed to 'triclinic'
according to
/home/data/users/saulius/crontab/automatic-downloads/rss-feeds/RSC/lib/dictionaries/cif_core.dic
dictionary named 'cif_core.dic' version 2.4.2 from 2011-04-26.

'_exptl_absorpt_correction_type' value 'multi scan' changed to
'multi-scan' according to
/home/data/users/saulius/crontab/automatic-downloads/rss-feeds/RSC/lib/dictionaries/cif_core.dic
dictionary named 'cif_core.dic' version 2.4.2 from 2011-04-26.

Automatic conversion script
Id: cif_fix_values 4973 2017-02-22 13:04:09Z antanas 

 Adding full bibliography for 7232306--7232308.cif.
;
_cod_original_sg_symbol_H-M 'P-1   '
_cod_database_code 7232307

loop_
_symmetry_equiv_pos_as_xyz
'x, y, z'
'-x, -y, -z'

loop_
_atom_site_label
_atom_site_type_symbol
_atom_site_fract_x
_atom_site_fract_y
_atom_site_fract_z
_atom_site_U_iso_or_equiv
_atom_site_adp_type
_atom_site_occupancy
_atom_site_symmetry_multiplicity
_atom_site_calc_flag
_atom_site_refinement_flags
O3 O 0.0138(3) 0.17420(17) 0.36299(15) 0.0495(5) Uani 1 1 d .
O1 O -0.2272(3) 0.4625(2) 0.46723(19) 0.0686(6) Uani 1 1 d .
O2 O -0.1973(3) 0.0101(2) 0.42738(17) 0.0627(6) Uani 1 1 d .
N N -0.2675(3) 0.2339(2) 0.46527(18) 0.0471(6) Uani 1 1 d .
C12 C 0.3551(4) 0.3551(3) 0.2652(2) 0.0442(6) Uani 1 1 d .
C8 C 0.0189(4) 0.3119(3) 0.3729(2) 0.0446(6) Uani 1 1 d .
C13 C 0.4230(4) 0.2212(3) 0.2462(2) 0.0544(7) Uani 1 1 d .
H13A H 0.3472 0.1476 0.2772 0.065 Uiso 1 1 calc R
C10 C -0.1685(4) 0.3527(3) 0.4391(2) 0.0486(7) Uani 1 1 d .
C15 C 0.7143(4) 0.3037(3) 0.1351(2) 0.0519(7) Uani 1 1 d .
C6 C -0.4597(4) 0.1987(3) 0.6488(2) 0.0494(7) Uani 1 1 d .
C11 C 0.1658(4) 0.3893(3) 0.3300(2) 0.0488(7) Uani 1 1 d .
H11A H 0.1452 0.4799 0.3433 0.059 Uiso 1 1 calc R
C14 C 0.6013(4) 0.1955(3) 0.1820(2) 0.0560(7) Uani 1 1 d .
H14A H 0.6451 0.1049 0.1705 0.067 Uiso 1 1 calc R
C9 C -0.1579(4) 0.1268(3) 0.4209(2) 0.0468(6) Uani 1 1 d .
C1 C -0.6427(5) 0.2170(3) 0.7118(3) 0.0668(9) Uani 1 1 d .
H1A H -0.7626 0.2463 0.6786 0.080 Uiso 1 1 calc R
C17 C 0.4737(5) 0.4613(3) 0.2192(3) 0.0653(9) Uani 1 1 d .
H17A H 0.4325 0.5515 0.2319 0.078 Uiso 1 1 calc R
F3 F 0.8863(4) 0.3486(3) -0.04014(18) 0.1117(9) Uani 1 1 d .
C16 C 0.6523(5) 0.4363(3) 0.1547(3) 0.0714(10) Uani 1 1 d .
H16A H 0.7302 0.5090 0.1248 0.086 Uiso 1 1 calc R
F2 F 0.9504(4) 0.1452(2) 0.0529(2) 0.1336(11) Uani 1 1 d .
C7 C -0.4650(4) 0.2255(3) 0.5279(2) 0.0528(7) Uani 1 1 d .
H7A H -0.5249 0.1501 0.5121 0.063 Uiso 1 1 calc R
H7B H -0.5526 0.3136 0.5040 0.063 Uiso 1 1 calc R
C5 C -0.2835(5) 0.1548(3) 0.7002(3) 0.0639(8) Uani 1 1 d .
H5A H -0.1595 0.1414 0.6592 0.077 Uiso 1 1 calc R
C18 C 0.9022(5) 0.2777(4) 0.0626(3) 0.0664(9) Uani 1 1 d .
F1 F 1.0600(3) 0.3205(4) 0.0873(2) 0.1282(11) Uani 1 1 d .
C2 C -0.6479(8) 0.1919(4) 0.8237(3) 0.0912(14) Uani 1 1 d .
H2A H -0.7714 0.2029 0.8655 0.109 Uiso 1 1 calc R
C3 C -0.4717(11) 0.1509(4) 0.8733(3) 0.1000(16) Uani 1 1 d .
H3A H -0.4753 0.1368 0.9484 0.120 Uiso 1 1 calc R
C4 C -0.2908(8) 0.1307(4) 0.8123(3) 0.0877(12) Uani 1 1 d .
H4A H -0.1717 0.1005 0.8463 0.105 Uiso 1 1 calc R

loop_
_atom_site_aniso_label
_atom_site_aniso_U_11
_atom_site_aniso_U_22
_atom_site_aniso_U_33
_atom_site_aniso_U_23
_atom_site_aniso_U_13
_atom_site_aniso_U_12
O3 0.0466(11) 0.0435(10) 0.0593(12) -0.0190(8) 0.0091(9) -0.0087(8)
O1 0.0576(13) 0.0579(13) 0.0957(17) -0.0399(12) 0.0090(12) -0.0029(10)
O2 0.0613(13) 0.0483(11) 0.0821(15) -0.0241(10) 0.0094(11) -0.0173(9)
N 0.0412(12) 0.0504(13) 0.0510(13) -0.0187(10) 0.0046(10) -0.0065(10)
C12 0.0403(14) 0.0427(14) 0.0520(16) -0.0167(11) 0.0005(12) -0.0074(11)
C8 0.0439(15) 0.0406(14) 0.0513(16) -0.0176(11) -0.0009(12) -0.0038(11)
C13 0.0516(17) 0.0381(14) 0.074(2) -0.0187(13) 0.0085(15) -0.0120(12)
C10 0.0454(15) 0.0468(15) 0.0561(17) -0.0193(13) -0.0012(13) -0.0048(12)
C15 0.0472(16) 0.0529(16) 0.0557(17) -0.0142(13) 0.0016(13) -0.0092(12)
C6 0.0577(17) 0.0361(13) 0.0552(17) -0.0163(12) 0.0081(14) -0.0103(12)
C11 0.0480(16) 0.0429(14) 0.0581(17) -0.0192(12) -0.0005(13) -0.0058(12)
C14 0.0513(17) 0.0458(15) 0.071(2) -0.0226(14) 0.0073(15) -0.0046(12)
C9 0.0420(15) 0.0493(15) 0.0503(16) -0.0154(12) 0.0019(12) -0.0083(12)
C1 0.067(2) 0.0605(19) 0.074(2) -0.0256(16) 0.0218(17) -0.0213(15)
C17 0.0624(19) 0.0405(15) 0.093(2) -0.0244(15) 0.0165(17) -0.0131(13)
F3 0.0989(18) 0.150(2) 0.0697(15) -0.0194(14) 0.0184(13) 0.0019(15)
C16 0.062(2) 0.0520(18) 0.098(3) -0.0205(16) 0.0235(18) -0.0215(15)
F2 0.114(2) 0.0812(16) 0.179(3) -0.0370(16) 0.0760(19) 0.0024(13)
C7 0.0363(15) 0.0644(17) 0.0584(18) -0.0197(14) 0.0020(13) -0.0050(12)
C5 0.076(2) 0.0559(18) 0.061(2) -0.0193(14) -0.0134(17) 0.0021(15)
C18 0.0547(19) 0.067(2) 0.075(2) -0.0204(17) 0.0084(17) -0.0068(15)
F1 0.0519(13) 0.231(3) 0.127(2) -0.090(2) 0.0158(13) -0.0388(16)
C2 0.132(4) 0.074(2) 0.074(3) -0.033(2) 0.042(3) -0.049(3)
C3 0.192(6) 0.061(2) 0.051(2) -0.0124(18) 0.005(3) -0.044(3)
C4 0.139(4) 0.059(2) 0.069(3) -0.0136(17) -0.033(3) -0.006(2)

loop_
_atom_type_symbol
_atom_type_description
_atom_type_scat_dispersion_real
_atom_type_scat_dispersion_imag
_atom_type_scat_source
C C 0.0033 0.0016 'International Tables Vol C Tables 4.2.6.8 and 6.1.1.4'
H H 0.0000 0.0000 'International Tables Vol C Tables 4.2.6.8 and 6.1.1.4'
N N 0.0061 0.0033 'International Tables Vol C Tables 4.2.6.8 and 6.1.1.4'
O O 0.0106 0.0060 'International Tables Vol C Tables 4.2.6.8 and 6.1.1.4'
F F 0.0171 0.0103 'International Tables Vol C Tables 4.2.6.8 and 6.1.1.4'

loop_
_geom_angle_atom_site_label_1
_geom_angle_atom_site_label_2
_geom_angle_atom_site_label_3
_geom_angle
C9 O3 C8 108.93(19)
C9 N C10 110.9(2)
C9 N C7 124.6(2)
C10 N C7 124.5(2)
C17 C12 C13 117.8(3)
C17 C12 C11 118.7(2)
C13 C12 C11 123.5(2)
C11 C8 O3 125.5(2)
C11 C8 C10 127.4(2)
O3 C8 C10 107.0(2)
C14 C13 C12 121.1(2)
O1 C10 N 125.9(3)
O1 C10 C8 129.6(2)
N C10 C8 104.5(2)
C16 C15 C14 119.9(3)
C16 C15 C18 119.9(3)
C14 C15 C18 120.2(3)
C5 C6 C1 118.7(3)
C5 C6 C7 123.6(3)
C1 C6 C7 117.7(3)
C8 C11 C12 130.2(2)
C15 C14 C13 120.0(3)
O2 C9 O3 122.4(2)
O2 C9 N 128.9(2)
O3 C9 N 108.6(2)
C2 C1 C6 120.4(4)
C12 C17 C16 121.4(3)
C15 C16 C17 119.8(3)
N C7 C6 114.6(2)
C6 C5 C4 120.3(4)
F1 C18 F2 109.0(3)
F1 C18 F3 102.9(3)
F2 C18 F3 102.5(3)
F1 C18 C15 114.1(3)
F2 C18 C15 114.5(3)
F3 C18 C15 112.7(3)
C3 C2 C1 120.2(4)
C4 C3 C2 119.9(4)
C3 C4 C5 120.4(4)

loop_
_geom_bond_atom_site_label_1
_geom_bond_atom_site_label_2
_geom_bond_distance
O3 C9 1.369(3)
O3 C8 1.395(3)
O1 C10 1.208(3)
O2 C9 1.199(3)
N C9 1.376(3)
N C10 1.384(3)
N C7 1.458(3)
C12 C17 1.383(4)
C12 C13 1.388(4)
C12 C11 1.459(4)
C8 C11 1.321(4)
C8 C10 1.475(4)
C13 C14 1.381(4)
C15 C16 1.373(4)
C15 C14 1.376(4)
C15 C18 1.487(4)
C6 C5 1.384(4)
C6 C1 1.386(4)
C6 C7 1.501(4)
C1 C2 1.382(5)
C17 C16 1.384(4)
F3 C18 1.333(4)
F2 C18 1.320(4)
C5 C4 1.384(5)
C18 F1 1.301(4)
C2 C3 1.370(6)
C3 C4 1.366(7)
